data_4514596
loop_
_publ_author_name
'Zar\;eba, Jan K'
'Nyk, Marcin'
'Janczak, Jan'
'Samo\'c, Marek'

_publ_section_title
;
 Three-Photon Absorption of Coordination Polymer Transforms UV-to-VIS
 Thermometry into NIR-to-VIS Thermometry.
;
_journal_issue 11
_journal_name_full 'ACS applied materials &amp; interfaces'
_journal_page_first 10435
_journal_page_last 10441
_journal_paper_doi 10.1021/acsami.8b21937
_journal_volume 11
_journal_year 2019
_chemical_formula_moiety 'C24 H18 Gd N3 O7, C3 H7 N O'
_chemical_formula_sum 'C27 H25 Gd N4 O8'
_chemical_formula_weight 690.76
_space_group_crystal_system orthorhombic
_space_group_IT_number 61
_space_group_name_Hall '-P 2ac 2ab'
_space_group_name_H-M_alt 'P b c a'
_symmetry_space_group_name_Hall '-P 2ac 2ab'
_symmetry_space_group_name_H-M 'P b c a'
_atom_sites_solution_hydrogens geom
_atom_sites_solution_primary direct
_atom_sites_solution_secondary difmap
_audit_creation_method SHELXL-2014/7
_cell_angle_alpha 90
_cell_angle_beta 90
_cell_angle_gamma 90
_cell_formula_units_Z 8
_cell_length_a 16.5673(2)
_cell_length_b 15.2797(2)
_cell_length_c 21.0925(3)
_cell_measurement_reflns_used 28947
_cell_measurement_temperature 100(2)
_cell_measurement_theta_max 32.2190
_cell_measurement_theta_min 2.7160
_cell_volume 5339.43(12)
_computing_cell_refinement
;
CrysAlis Red 1.171.38.41 (Rigaku Oxford Diffraction, 2015)
;
_computing_data_collection
;
CrysAlis CCD 1.171.38.41 (Rigaku Oxford Diffraction, 2015)
;
_computing_data_reduction
;
CrysAlis Red 1.171.38.41 (Rigaku Oxford Diffraction, 2015)
;
_computing_molecular_graphics
;
Brandenburg & Putz (2006). Diamond 3.0. Crystal and Molecular
Structure Visualisation, University of Bonn, Germany
;
_computing_publication_material 'SHELXL-2014/7 (Sheldrick, 2014)'
_computing_structure_refinement 'SHELXL-2014/7 (Sheldrick, 2014)'
_computing_structure_solution 'SHELXT (Sheldrick, 2014)'
_diffrn_ambient_temperature 100(2)
_diffrn_detector_area_resol_mean 10.6249
_diffrn_measured_fraction_theta_full 1.000
_diffrn_measured_fraction_theta_max 0.954
_diffrn_measurement_device_type 'KUMA KM-4 with CCD detector'
_diffrn_measurement_method \w-scan
_diffrn_radiation_type MoK\a
_diffrn_radiation_wavelength 0.71073
_diffrn_reflns_av_R_equivalents 0.0572
_diffrn_reflns_av_unetI/netI 0.0366
_diffrn_reflns_Laue_measured_fraction_full 1.000
_diffrn_reflns_Laue_measured_fraction_max 0.954
_diffrn_reflns_limit_h_max 23
_diffrn_reflns_limit_h_min -24
_diffrn_reflns_limit_k_max 22
_diffrn_reflns_limit_k_min -22
_diffrn_reflns_limit_l_max 29
_diffrn_reflns_limit_l_min -31
_diffrn_reflns_number 96334
_diffrn_reflns_point_group_measured_fraction_full 1.000
_diffrn_reflns_point_group_measured_fraction_max 0.954
_diffrn_reflns_theta_full 29.000
_diffrn_reflns_theta_max 32.525
_diffrn_reflns_theta_min 2.459
_diffrn_source 'fine-focus sealed X-ray tube'
_exptl_absorpt_coefficient_mu 2.542
_exptl_absorpt_correction_T_max 1.00000
_exptl_absorpt_correction_T_min 0.85063
_exptl_absorpt_correction_type multi-scan
_exptl_absorpt_process_details
;
CrysAlisPro 1.171.38.43 (Rigaku Oxford Diffraction, 2015)
Empirical absorption correction using spherical harmonics,
 implemented in SCALE3 ABSPACK scaling algorithm.
;
_exptl_crystal_colour colourless
_exptl_crystal_density_diffrn 1.719
_exptl_crystal_description parallelepiped
_exptl_crystal_F_000 2744
_exptl_crystal_size_max 0.290
_exptl_crystal_size_mid 0.230
_exptl_crystal_size_min 0.190
_refine_diff_density_max 2.222
_refine_diff_density_min -0.981
_refine_diff_density_rms 0.142
_refine_ls_extinction_method none
_refine_ls_goodness_of_fit_ref 1.002
_refine_ls_hydrogen_treatment constr
_refine_ls_matrix_type full
_refine_ls_number_parameters 365
_refine_ls_number_reflns 9240
_refine_ls_number_restraints 0
_refine_ls_restrained_S_all 1.002
_refine_ls_R_factor_all 0.0549
_refine_ls_R_factor_gt 0.0295
_refine_ls_shift/su_max 0.003
_refine_ls_shift/su_mean 0.000
_refine_ls_structure_factor_coef Fsqd
_refine_ls_weighting_details 'w=1/[\s^2^(Fo^2^)+(0.0332P)^2^+7.5767P] where P=(Fo^2^+2Fc^2^)/3'
_refine_ls_weighting_scheme calc
_refine_ls_wR_factor_gt 0.0617
_refine_ls_wR_factor_ref 0.0734
_reflns_Friedel_coverage 0.000
_reflns_number_gt 6840
_reflns_number_total 9240
_reflns_threshold_expression 'I > 2\s(I)'
_cod_data_source_file am8b21937_si_002.cif
_cod_data_source_block jz118
_cod_database_code 4514596
_shelx_shelxl_version_number 2014/7
_shelx_space_group_comment
;
The symmetry employed for this shelxl refinement is uniquely defined
by the following loop, which should always be used as a source of
symmetry information in preference to the above space-group names.
They are only intended as comments.
;
_shelx_estimated_absorpt_t_min 0.526
_shelx_estimated_absorpt_t_max 0.644
_exptl_absorpt_special_details
;
Empirical correction (ABSPACK) includes:
- Absorption correction using spherical harmonics
- Frame scaling
;

loop_
_space_group_symop_operation_xyz
'x, y, z'
'-x+1/2, -y, z+1/2'
'-x, y+1/2, -z+1/2'
'x+1/2, -y+1/2, -z'
'-x, -y, -z'
'x-1/2, y, -z-1/2'
'x, -y-1/2, z-1/2'
'-x-1/2, y-1/2, z'

loop_
_atom_site_label
_atom_site_type_symbol
_atom_site_fract_x
_atom_site_fract_y
_atom_site_fract_z
_atom_site_U_iso_or_equiv
_atom_site_adp_type
_atom_site_occupancy
_atom_site_site_symmetry_order
_atom_site_calc_flag
_atom_site_refinement_flags_posn
_atom_site_refinement_flags_adp
Gd Gd 0.56676(2) 0.72993(2) 0.38227(2) 0.00737(4) Uani 1 1 d . .
C1 C 0.77584(14) 0.60325(16) 0.30304(11) 0.0116(4) Uani 1 1 d . .
C2 C 0.82486(14) 0.64261(16) 0.25689(11) 0.0120(4) Uani 1 1 d . .
H2 H 0.8097 0.6972 0.2389 0.014 Uiso 1 1 calc R U
C3 C 0.89566(14) 0.60167(16) 0.23756(12) 0.0116(4) Uani 1 1 d . .
C4 C 0.91691(14) 0.52077(16) 0.26256(12) 0.0119(5) Uani 1 1 d . .
H4 H 0.9653 0.4930 0.2491 0.014 Uiso 1 1 calc R U
C5 C 0.86764(14) 0.47995(16) 0.30740(11) 0.0110(4) Uani 1 1 d . .
C6 C 0.79803(14) 0.52248(16) 0.32823(11) 0.0112(4) Uani 1 1 d . .
H6 H 0.7654 0.4961 0.3599 0.013 Uiso 1 1 calc R U
C7 C 0.70209(14) 0.64869(16) 0.32753(11) 0.0113(4) Uani 1 1 d . .
O1 O 0.67582(10) 0.62576(12) 0.38175(8) 0.0133(3) Uani 1 1 d . .
O2 O 0.66894(11) 0.70812(12) 0.29548(9) 0.0173(4) Uani 1 1 d . .
C8 C 0.95004(14) 0.64359(16) 0.18946(12) 0.0123(5) Uani 1 1 d . .
O3 O 0.92909(10) 0.71309(12) 0.16131(9) 0.0133(3) Uani 1 1 d . .
O4 O 1.01753(11) 0.60752(12) 0.17842(9) 0.0181(4) Uani 1 1 d . .
C9 C 0.89059(14) 0.39319(16) 0.33409(11) 0.0107(4) Uani 1 1 d . .
O5 O 0.84933(11) 0.36113(12) 0.37902(8) 0.0148(4) Uani 1 1 d . .
O6 O 0.95165(10) 0.35393(11) 0.31154(8) 0.0134(3) Uani 1 1 d . .
N1 N 0.50003(12) 0.63912(14) 0.47233(10) 0.0128(4) Uani 1 1 d . .
C10 C 0.43762(15) 0.58556(17) 0.46372(13) 0.0154(5) Uani 1 1 d . .
H10 H 0.4217 0.5725 0.4215 0.019 Uiso 1 1 calc R U
C11 C 0.39415(16) 0.54743(18) 0.51358(14) 0.0199(6) Uani 1 1 d . .
H11 H 0.3503 0.5092 0.5050 0.024 Uiso 1 1 calc R U
C12 C 0.41556(16) 0.56575(19) 0.57477(14) 0.0211(6) Uani 1 1 d . .
H12 H 0.3866 0.5405 0.6091 0.025 Uiso 1 1 calc R U
C13 C 0.48102(16) 0.62258(18) 0.58642(13) 0.0179(5) Uani 1 1 d . .
C14 C 0.50658(17) 0.6462(2) 0.64912(13) 0.0230(6) Uani 1 1 d . .
H14 H 0.4767 0.6257 0.6846 0.028 Uiso 1 1 calc R U
C15 C 0.57196(17) 0.6968(2) 0.65896(13) 0.0218(6) Uani 1 1 d . .
H15 H 0.5872 0.7119 0.7010 0.026 Uiso 1 1 calc R U
C16 C 0.61883(17) 0.72804(18) 0.60623(12) 0.0160(5) Uani 1 1 d . .
C17 C 0.69098(18) 0.77557(18) 0.61425(13) 0.0209(6) Uani 1 1 d . .
H17 H 0.7101 0.7888 0.6556 0.025 Uiso 1 1 calc R U
C18 C 0.73352(17) 0.8026(2) 0.56205(14) 0.0223(6) Uani 1 1 d . .
H18 H 0.7830 0.8335 0.5667 0.027 Uiso 1 1 calc R U
C19 C 0.70253(16) 0.78390(17) 0.50153(13) 0.0178(5) Uani 1 1 d . .
H19 H 0.7316 0.8041 0.4656 0.021 Uiso 1 1 calc R U
N2 N 0.63453(12) 0.73927(14) 0.49196(10) 0.0119(4) Uani 1 1 d . .
C20 C 0.59363(15) 0.70986(16) 0.54374(12) 0.0131(5) Uani 1 1 d . .
C21 C 0.52276(15) 0.65658(17) 0.53320(12) 0.0137(5) Uani 1 1 d . .
O7 O 0.49230(11) 0.82966(12) 0.44725(9) 0.0160(4) Uani 1 1 d . .
C22 C 0.42172(15) 0.85507(18) 0.45250(12) 0.0158(5) Uani 1 1 d . .
H22 H 0.3849 0.8414 0.4195 0.019 Uiso 1 1 calc R U
N3 N 0.39475(14) 0.90031(17) 0.50165(11) 0.0211(5) Uani 1 1 d . .
C23 C 0.31157(18) 0.9307(2) 0.50504(16) 0.0326(7) Uani 1 1 d . .
H231 H 0.3109 0.9944 0.5103 0.049 Uiso 1 1 calc R U
H232 H 0.2846 0.9032 0.5412 0.049 Uiso 1 1 calc R U
H233 H 0.2833 0.9150 0.4659 0.049 Uiso 1 1 calc R U
C24 C 0.4478(2) 0.9218(3) 0.55436(17) 0.0372(9) Uani 1 1 d . .
H241 H 0.4288 0.8923 0.5928 0.056 Uiso 1 1 calc R U
H242 H 0.4476 0.9853 0.5612 0.056 Uiso 1 1 calc R U
H243 H 0.5028 0.9024 0.5446 0.056 Uiso 1 1 calc R U
O8 O 0.78686(13) 0.99175(16) 0.61924(10) 0.0294(5) Uani 1 1 d . .
C25 C 0.76521(17) 1.0412(2) 0.66105(14) 0.0232(6) Uani 1 1 d . .
H25 H 0.8049 1.0793 0.6782 0.028 Uiso 1 1 calc R U
N4 N 0.69026(15) 1.04717(16) 0.68542(12) 0.0237(5) Uani 1 1 d . .
C26 C 0.6721(2) 1.1064(2) 0.73721(16) 0.0351(8) Uani 1 1 d . .
H261 H 0.6566 1.0725 0.7747 0.053 Uiso 1 1 calc R U
H262 H 0.6275 1.1450 0.7250 0.053 Uiso 1 1 calc R U
H263 H 0.7199 1.1417 0.7469 0.053 Uiso 1 1 calc R U
C27 C 0.62686(19) 0.9878(2) 0.66541(18) 0.0345(8) Uani 1 1 d . .
H271 H 0.6434 0.9579 0.6264 0.052 Uiso 1 1 calc R U
H272 H 0.5772 1.0210 0.6576 0.052 Uiso 1 1 calc R U
H273 H 0.6171 0.9444 0.6988 0.052 Uiso 1 1 calc R U

loop_
_atom_site_aniso_label
_atom_site_aniso_U_11
_atom_site_aniso_U_22
_atom_site_aniso_U_33
_atom_site_aniso_U_23
_atom_site_aniso_U_13
_atom_site_aniso_U_12
Gd 0.00708(5) 0.00764(6) 0.00740(6) -0.00031(4) -0.00041(4) 0.00012(4)
C1 0.0111(10) 0.0129(11) 0.0109(11) -0.0004(9) -0.0008(8) 0.0012(9)
C2 0.0128(11) 0.0110(11) 0.0123(11) 0.0011(9) 0.0002(9) 0.0005(8)
C3 0.0114(10) 0.0120(11) 0.0115(11) 0.0003(9) 0.0005(8) -0.0004(9)
C4 0.0117(11) 0.0129(11) 0.0113(11) -0.0008(9) 0.0009(8) 0.0001(8)
C5 0.0124(10) 0.0116(11) 0.0089(11) 0.0001(9) -0.0011(8) -0.0007(8)
C6 0.0106(10) 0.0122(11) 0.0108(11) 0.0000(9) 0.0006(8) -0.0017(9)
C7 0.0092(10) 0.0116(11) 0.0129(11) -0.0005(9) 0.0021(8) 0.0006(9)
O1 0.0115(8) 0.0172(9) 0.0112(8) 0.0028(7) 0.0016(7) 0.0033(6)
O2 0.0182(9) 0.0173(9) 0.0166(9) 0.0058(7) 0.0058(7) 0.0064(7)
C8 0.0126(11) 0.0124(11) 0.0120(11) 0.0001(9) -0.0001(8) -0.0019(9)
O3 0.0126(8) 0.0127(8) 0.0147(9) 0.0030(6) 0.0015(7) 0.0004(6)
O4 0.0156(9) 0.0170(9) 0.0217(10) 0.0069(8) 0.0066(7) 0.0040(7)
C9 0.0109(10) 0.0111(11) 0.0102(11) 0.0003(9) -0.0012(8) 0.0011(8)
O5 0.0160(9) 0.0143(8) 0.0142(9) 0.0046(7) 0.0054(7) 0.0053(7)
O6 0.0150(8) 0.0112(8) 0.0140(8) 0.0007(7) 0.0036(7) 0.0017(7)
N1 0.0101(9) 0.0119(10) 0.0163(10) 0.0018(8) -0.0015(8) 0.0002(7)
C10 0.0126(11) 0.0153(12) 0.0184(12) 0.0008(10) -0.0013(9) -0.0009(9)
C11 0.0124(12) 0.0182(13) 0.0289(15) 0.0049(11) 0.0012(10) -0.0031(10)
C12 0.0179(13) 0.0237(14) 0.0218(14) 0.0081(11) 0.0050(10) -0.0021(11)
C13 0.0179(12) 0.0195(13) 0.0164(13) 0.0064(10) 0.0018(10) 0.0014(10)
C14 0.0238(14) 0.0334(16) 0.0118(12) 0.0077(12) 0.0047(11) 0.0037(12)
C15 0.0261(14) 0.0292(15) 0.0101(12) 0.0005(11) -0.0003(10) 0.0047(12)
C16 0.0205(12) 0.0163(13) 0.0112(11) -0.0001(9) -0.0027(9) 0.0028(10)
C17 0.0272(14) 0.0201(13) 0.0155(12) -0.0022(11) -0.0100(11) -0.0017(11)
C18 0.0228(14) 0.0219(14) 0.0220(14) 0.0015(12) -0.0094(11) -0.0077(11)
C19 0.0147(11) 0.0213(13) 0.0174(12) 0.0026(10) -0.0014(10) -0.0054(10)
N2 0.0128(9) 0.0131(10) 0.0099(9) 0.0004(8) -0.0012(7) -0.0010(8)
C20 0.0138(11) 0.0131(11) 0.0123(11) 0.0009(9) -0.0019(9) 0.0015(9)
C21 0.0131(11) 0.0144(11) 0.0135(12) 0.0014(9) 0.0007(9) 0.0013(9)
O7 0.0138(8) 0.0176(9) 0.0168(9) -0.0038(7) 0.0021(7) 0.0039(7)
C22 0.0181(12) 0.0161(12) 0.0132(12) -0.0001(10) 0.0020(9) 0.0004(10)
N3 0.0165(11) 0.0263(13) 0.0205(12) -0.0021(10) 0.0034(9) 0.0064(9)
C23 0.0245(15) 0.0421(19) 0.0312(17) 0.0046(15) 0.0101(13) 0.0146(14)
C24 0.0296(17) 0.053(2) 0.0293(18) -0.0217(17) 0.0010(14) 0.0061(15)
O8 0.0240(11) 0.0430(14) 0.0212(11) -0.0049(10) 0.0045(9) 0.0074(10)
C25 0.0199(13) 0.0289(15) 0.0207(14) 0.0053(12) -0.0020(11) 0.0021(11)
N4 0.0221(12) 0.0243(13) 0.0247(13) 0.0038(10) 0.0052(10) 0.0067(10)
C26 0.0414(19) 0.0365(19) 0.0276(17) -0.0014(14) 0.0060(14) 0.0225(15)
C27 0.0245(16) 0.0312(18) 0.048(2) 0.0077(16) 0.0077(15) -0.0003(13)

loop_
_atom_type_symbol
_atom_type_description
_atom_type_scat_dispersion_real
_atom_type_scat_dispersion_imag
_atom_type_scat_source
C C 0.0033 0.0016 'International Tables Vol C Tables 4.2.6.8 and 6.1.1.4'
H H 0.0000 0.0000 'International Tables Vol C Tables 4.2.6.8 and 6.1.1.4'
N N 0.0061 0.0033 'International Tables Vol C Tables 4.2.6.8 and 6.1.1.4'
O O 0.0106 0.0060 'International Tables Vol C Tables 4.2.6.8 and 6.1.1.4'
Gd Gd -0.1653 3.9035 'International Tables Vol C Tables 4.2.6.8 and 6.1.1.4'

loop_
_geom_angle_atom_site_label_1
_geom_angle_atom_site_label_2
_geom_angle_atom_site_label_3
_geom_angle
_geom_angle_site_symmetry_1
_geom_angle_site_symmetry_3
O7 Gd O1 144.16(6) . .
O7 Gd O4 128.65(6) . 6_556
O1 Gd O4 74.84(6) . 6_556
O7 Gd O6 77.90(6) . 8_765
O1 Gd O6 127.34(6) . 8_765
O4 Gd O6 103.68(6) 6_556 8_765
O7 Gd O5 77.68(6) . 8_765
O1 Gd O5 96.62(6) . 8_765
O4 Gd O5 144.66(6) 6_556 8_765
O6 Gd O5 54.12(6) 8_765 8_765
O7 Gd O3 78.67(6) . 6_556
O1 Gd O3 128.44(6) . 6_556
O4 Gd O3 53.79(6) 6_556 6_556
O6 Gd O3 74.76(6) 8_765 6_556
O5 Gd O3 126.91(6) 8_765 6_556
O7 Gd O2 148.03(6) . .
O1 Gd O2 53.43(6) . .
O4 Gd O2 74.83(6) 6_556 .
O6 Gd O2 74.99(6) 8_765 .
O5 Gd O2 72.85(6) 8_765 .
O3 Gd O2 109.66(6) 6_556 .
O7 Gd N2 71.03(6) . .
O1 Gd N2 73.36(6) . .
O4 Gd N2 131.92(7) 6_556 .
O6 Gd N2 124.25(6) 8_765 .
O5 Gd N2 74.42(6) 8_765 .
O3 Gd N2 137.89(6) 6_556 .
O2 Gd N2 111.57(6) . .
O7 Gd N1 72.66(6) . .
O1 Gd N1 88.26(6) . .
O4 Gd N1 80.21(7) 6_556 .
O6 Gd N1 144.22(6) 8_765 .
O5 Gd N1 134.53(6) 8_765 .
O3 Gd N1 79.85(6) 6_556 .
O2 Gd N1 138.36(6) . .
N2 Gd N1 63.80(7) . .
O7 Gd C9 76.66(7) . 8_765
O1 Gd C9 113.58(6) . 8_765
O4 Gd C9 125.98(7) 6_556 8_765
O6 Gd C9 27.08(6) 8_765 8_765
O5 Gd C9 27.05(6) 8_765 8_765
O3 Gd C9 101.05(6) 6_556 8_765
O2 Gd C9 71.48(6) . 8_765
N2 Gd C9 99.64(7) . 8_765
N1 Gd C9 148.52(7) . 8_765
O7 Gd C8 104.76(7) . 6_556
O1 Gd C8 101.84(7) . 6_556
O4 Gd C8 27.01(6) 6_556 6_556
O6 Gd C8 87.06(7) 8_765 6_556
O5 Gd C8 140.24(7) 8_765 6_556
O3 Gd C8 27.00(6) 6_556 6_556
O2 Gd C8 90.52(7) . 6_556
N2 Gd C8 144.72(7) . 6_556
N1 Gd C8 81.32(7) . 6_556
C9 Gd C8 113.70(7) 8_765 6_556
O7 Gd C7 158.13(7) . .
O1 Gd C7 26.84(6) . .
O4 Gd C7 73.08(7) 6_556 .
O6 Gd C7 101.08(7) 8_765 .
O5 Gd C7 84.08(7) 8_765 .
O3 Gd C7 122.49(6) 6_556 .
O2 Gd C7 26.59(6) . .
N2 Gd C7 92.62(7) . .
N1 Gd C7 113.81(7) . .
C9 Gd C7 92.48(7) 8_765 .
C8 Gd C7 96.97(7) 6_556 .
C6 C1 C2 119.4(2) . .
C6 C1 C7 119.7(2) . .
C2 C1 C7 120.9(2) . .
C3 C2 C1 119.9(2) . .
C3 C2 H2 120.0 . .
C1 C2 H2 120.0 . .
C4 C3 C2 120.2(2) . .
C4 C3 C8 119.0(2) . .
C2 C3 C8 120.9(2) . .
C3 C4 C5 120.4(2) . .
C3 C4 H4 119.8 . .
C5 C4 H4 119.8 . .
C6 C5 C4 119.3(2) . .
C6 C5 C9 120.4(2) . .
C4 C5 C9 120.3(2) . .
C1 C6 C5 120.7(2) . .
C1 C6 H6 119.6 . .
C5 C6 H6 119.6 . .
O2 C7 O1 122.1(2) . .
O2 C7 C1 120.4(2) . .
O1 C7 C1 117.5(2) . .
O2 C7 Gd 63.50(13) . .
O1 C7 Gd 58.65(12) . .
C1 C7 Gd 175.88(17) . .
C7 O1 Gd 94.51(14) . .
C7 O2 Gd 89.91(14) . .
O3 C8 O4 121.4(2) . .
O3 C8 C3 120.7(2) . .
O4 C8 C3 117.9(2) . .
O3 C8 Gd 62.50(13) . 6_656
O4 C8 Gd 59.62(13) . 6_656
C3 C8 Gd 170.29(17) . 6_656
C8 O3 Gd 90.50(14) . 6_656
C8 O4 Gd 93.37(15) . 6_656
O5 C9 O6 121.9(2) . .
O5 C9 C5 119.3(2) . .
O6 C9 C5 118.9(2) . .
O5 C9 Gd 61.16(13) . 8_755
O6 C9 Gd 60.72(13) . 8_755
C5 C9 Gd 179.18(17) . 8_755
C9 O5 Gd 91.79(14) . 8_755
C9 O6 Gd 92.20(14) . 8_755
C10 N1 C21 117.6(2) . .
C10 N1 Gd 123.97(17) . .
C21 N1 Gd 117.77(16) . .
N1 C10 C11 123.5(3) . .
N1 C10 H10 118.2 . .
C11 C10 H10 118.2 . .
C12 C11 C10 119.3(3) . .
C12 C11 H11 120.3 . .
C10 C11 H11 120.3 . .
C11 C12 C13 119.3(3) . .
C11 C12 H12 120.3 . .
C13 C12 H12 120.3 . .
C12 C13 C21 117.6(3) . .
C12 C13 C14 122.9(3) . .
C21 C13 C14 119.6(2) . .
C15 C14 C13 121.6(3) . .
C15 C14 H14 119.2 . .
C13 C14 H14 119.2 . .
C14 C15 C16 120.4(3) . .
C14 C15 H15 119.8 . .
C16 C15 H15 119.8 . .
C17 C16 C20 117.7(2) . .
C17 C16 C15 122.4(2) . .
C20 C16 C15 119.9(3) . .
C18 C17 C16 119.7(2) . .
C18 C17 H17 120.2 . .
C16 C17 H17 120.2 . .
C17 C18 C19 118.7(3) . .
C17 C18 H18 120.7 . .
C19 C18 H18 120.7 . .
N2 C19 C18 123.4(3) . .
N2 C19 H19 118.3 . .
C18 C19 H19 118.3 . .
C19 N2 C20 117.9(2) . .
C19 N2 Gd 122.21(17) . .
C20 N2 Gd 119.03(16) . .
N2 C20 C16 122.5(2) . .
N2 C20 C21 117.8(2) . .
C16 C20 C21 119.7(2) . .
N1 C21 C13 122.6(2) . .
N1 C21 C20 118.6(2) . .
C13 C21 C20 118.7(2) . .
C22 O7 Gd 137.62(17) . .
O7 C22 N3 123.6(3) . .
O7 C22 H22 118.2 . .
N3 C22 H22 118.2 . .
C22 N3 C24 120.8(2) . .
C22 N3 C23 121.6(3) . .
C24 N3 C23 117.5(2) . .
N3 C23 H231 109.5 . .
N3 C23 H232 109.5 . .
H231 C23 H232 109.5 . .
N3 C23 H233 109.5 . .
H231 C23 H233 109.5 . .
H232 C23 H233 109.5 . .
N3 C24 H241 109.5 . .
N3 C24 H242 109.5 . .
H241 C24 H242 109.5 . .
N3 C24 H243 109.5 . .
H241 C24 H243 109.5 . .
H242 C24 H243 109.5 . .
O8 C25 N4 126.2(3) . .
O8 C25 H25 116.9 . .
N4 C25 H25 116.9 . .
C25 N4 C26 121.4(3) . .
C25 N4 C27 121.0(3) . .
C26 N4 C27 117.3(3) . .
N4 C26 H261 109.5 . .
N4 C26 H262 109.5 . .
H261 C26 H262 109.5 . .
N4 C26 H263 109.5 . .
H261 C26 H263 109.5 . .
H262 C26 H263 109.5 . .
N4 C27 H271 109.5 . .
N4 C27 H272 109.5 . .
H271 C27 H272 109.5 . .
N4 C27 H273 109.5 . .
H271 C27 H273 109.5 . .
H272 C27 H273 109.5 . .

loop_
_geom_bond_atom_site_label_1
_geom_bond_atom_site_label_2
_geom_bond_distance
_geom_bond_site_symmetry_2
Gd O7 2.3922(17) .
Gd O1 2.4080(17) .
Gd O4 2.4088(18) 6_556
Gd O6 2.4309(18) 8_765
Gd O5 2.4406(17) 8_765
Gd O3 2.4724(17) 6_556
Gd O2 2.5156(18) .
Gd N2 2.576(2) .
Gd N1 2.599(2) .
Gd C9 2.785(2) 8_765
Gd C8 2.787(2) 6_556
Gd C7 2.811(2) .
C1 C6 1.393(3) .
C1 C2 1.403(3) .
C1 C7 1.497(3) .
C2 C3 1.390(3) .
C2 H2 0.9500 .
C3 C4 1.389(3) .
C3 C8 1.500(3) .
C4 C5 1.396(3) .
C4 H4 0.9500 .
C5 C6 1.395(3) .
C5 C9 1.490(3) .
C6 H6 0.9500 .
C7 O2 1.258(3) .
C7 O1 1.273(3) .
C8 O3 1.265(3) .
C8 O4 1.268(3) .
C8 Gd 2.787(2) 6_656
O3 Gd 2.4724(17) 6_656
O4 Gd 2.4087(18) 6_656
C9 O5 1.267(3) .
C9 O6 1.269(3) .
C9 Gd 2.785(2) 8_755
O5 Gd 2.4406(17) 8_755
O6 Gd 2.4309(18) 8_755
N1 C10 1.331(3) .
N1 C21 1.364(3) .
C10 C11 1.401(4) .
C10 H10 0.9500 .
C11 C12 1.367(4) .
C11 H11 0.9500 .
C12 C13 1.411(4) .
C12 H12 0.9500 .
C13 C21 1.417(4) .
C13 C14 1.435(4) .
C14 C15 1.347(4) .
C14 H14 0.9500 .
C15 C16 1.438(4) .
C15 H15 0.9500 .
C16 C17 1.409(4) .
C16 C20 1.410(4) .
C17 C18 1.371(4) .
C17 H17 0.9500 .
C18 C19 1.405(4) .
C18 H18 0.9500 .
C19 N2 1.332(3) .
C19 H19 0.9500 .
N2 C20 1.362(3) .
C20 C21 1.446(4) .
O7 C22 1.237(3) .
C22 N3 1.324(3) .
C22 H22 0.9500 .
N3 C24 1.455(4) .
N3 C23 1.456(4) .
C23 H231 0.9800 .
C23 H232 0.9800 .
C23 H233 0.9800 .
C24 H241 0.9800 .
C24 H242 0.9800 .
C24 H243 0.9800 .
O8 C25 1.216(4) .
C25 N4 1.347(4) .
C25 H25 0.9500 .
N4 C26 1.450(4) .
N4 C27 1.451(4) .
C26 H261 0.9800 .
C26 H262 0.9800 .
C26 H263 0.9800 .
C27 H271 0.9800 .
C27 H272 0.9800 .
C27 H273 0.9800 .
